data_2020644
loop_
_publ_author_name
'Bednarchuk, Tamara J.'
'Kinzhybalo, Vasyl'
'Pietraszko, Adam'

_publ_section_title
;
 Synthesis and characterization of four organic--inorganic salts: sulfates
 of 2-aminopyridinium derivatives
;
_journal_issue 11
_journal_name_full 'Acta Crystallographica Section C'
_journal_page_first 882
_journal_page_last 889
_journal_paper_doi 10.1107/S2053229616016004
_journal_volume 72
_journal_year 2016
_chemical_formula_iupac '2C6 H8 N3 O2 +, S O4 2-'
_chemical_formula_moiety '2(C6 H8 N3 O2 +), O4 S 2-'
_chemical_formula_sum 'C12 H16 N6 O8 S'
_chemical_formula_weight 404.37
_chemical_name_systematic
;
Bis(2-amino-4-methyl-3-nitropyridinium) sulfate
;
_space_group_crystal_system monoclinic
_space_group_IT_number 15
_space_group_name_Hall '-C 2yc'
_space_group_name_H-M_alt 'C 1 2/c 1'
_symmetry_space_group_name_Hall '-C 2yc'
_symmetry_space_group_name_H-M 'C 1 2/c 1'
_atom_sites_solution_hydrogens geom
_atom_sites_solution_primary direct
_audit_creation_method
;
Olex2 1.2
(compiled 2016.02.19 svn.r3266 for OlexSys, GUI svn.r5155)
;
_cell_angle_alpha 90
_cell_angle_beta 97.12(3)
_cell_angle_gamma 90
_cell_formula_units_Z 4
_cell_length_a 10.557(4)
_cell_length_b 13.632(4)
_cell_length_c 12.211(4)
_cell_measurement_reflns_used 1601
_cell_measurement_temperature 295.0
_cell_measurement_theta_max 28.5880
_cell_measurement_theta_min 2.5090
_cell_volume 1743.8(10)
_computing_cell_refinement
;
CrysAlis PRO (Rigaku Oxford Diffraction, 2015)
;
_computing_data_collection
;
CrysAlis PRO (Rigaku Oxford Diffraction, 2015)
;
_computing_data_reduction
;
CrysAlis PRO (Rigaku Oxford Diffraction, 2015)
;
_computing_molecular_graphics
;
DIAMOND (Brandenburg, 1997)
;
_computing_publication_material
;
OLEX2 (Dolomanov <i>et al.</i>,  2009)
;
_computing_structure_refinement
;
SHELXL2014 (Sheldrick, 2015b)
;
_computing_structure_solution
;
SHELXT (Sheldrick, 2015a)
;
_diffrn_ambient_temperature 295.0
_diffrn_detector_area_resol_mean 10.6249
_diffrn_measured_fraction_theta_full 0.999
_diffrn_measured_fraction_theta_max 0.867
_diffrn_measurement_device 'four-circle diffractometer'
_diffrn_measurement_device_type 'Rigaku Oxford Diffraction Xcalibur Atlas'
_diffrn_measurement_method '\w scans'
_diffrn_radiation_monochromator graphite
_diffrn_radiation_type MoK\a
_diffrn_radiation_wavelength 0.71073
_diffrn_reflns_av_R_equivalents 0.0238
_diffrn_reflns_limit_h_max 14
_diffrn_reflns_limit_h_min -14
_diffrn_reflns_limit_k_max 18
_diffrn_reflns_limit_k_min -14
_diffrn_reflns_limit_l_max 16
_diffrn_reflns_limit_l_min -16
_diffrn_reflns_number 4844
_diffrn_reflns_theta_full 26.000
_diffrn_reflns_theta_max 29.139
_diffrn_reflns_theta_min 2.834
_exptl_absorpt_coefficient_mu 0.243
_exptl_absorpt_correction_T_max 0.955
_exptl_absorpt_correction_T_min 0.917
_exptl_absorpt_correction_type analytical
_exptl_absorpt_process_details
;
[CrysAlis PRO (Rigaku Oxford Diffraction, 2015), based on expressions
derived Clark & Reid (1995)]
;
_exptl_crystal_colour colourless
_exptl_crystal_density_diffrn 1.540
_exptl_crystal_description block
_exptl_crystal_F_000 840
_exptl_crystal_size_max 0.599
_exptl_crystal_size_mid 0.406
_exptl_crystal_size_min 0.257
_refine_diff_density_max 0.217
_refine_diff_density_min -0.317
_refine_ls_extinction_coef 0.0042(10)
_refine_ls_extinction_expression Fc^*^=kFc[1+0.001xFc^2^\l^3^/sin(2\q)]^-1/4^
_refine_ls_extinction_method
;
SHELXL2014 (Sheldrick, 2015b)
;
_refine_ls_goodness_of_fit_ref 1.071
_refine_ls_hydrogen_treatment constr
_refine_ls_matrix_type full
_refine_ls_number_parameters 125
_refine_ls_number_reflns 2042
_refine_ls_number_restraints 0
_refine_ls_restrained_S_all 1.071
_refine_ls_R_factor_all 0.0522
_refine_ls_R_factor_gt 0.0408
_refine_ls_shift/su_max 0.000
_refine_ls_shift/su_mean 0.000
_refine_ls_structure_factor_coef Fsqd
_refine_ls_weighting_details 'w=1/[\s^2^(Fo^2^)+(0.0610P)^2^+0.7140P] where P=(Fo^2^+2Fc^2^)/3'
_refine_ls_weighting_scheme calc
_refine_ls_wR_factor_gt 0.1108
_refine_ls_wR_factor_ref 0.1203
_reflns_number_gt 1686
_reflns_number_total 2042
_reflns_threshold_expression 'I > 2\s(I)'
_cod_data_source_file ku3189sup1.cif
_cod_data_source_block II
_cod_depositor_comments 'Adding full bibliography for 2020643--2020646.cif.'
_cod_database_code 2020644
_cod_database_fobs_code 2020644
_shelx_space_group_comment
;
The symmetry employed for this shelxl refinement is uniquely defined
by the following loop, which should always be used as a source of
symmetry information in preference to the above space-group names.
They are only intended as comments.
;

loop_
_space_group_symop_operation_xyz
'x, y, z'
'-x, y, -z+1/2'
'x+1/2, y+1/2, z'
'-x+1/2, y+1/2, -z+1/2'
'-x, -y, -z'
'x, -y, z-1/2'
'-x+1/2, -y+1/2, -z'
'x+1/2, -y+1/2, z-1/2'

loop_
_atom_site_type_symbol
_atom_site_label
_atom_site_fract_x
_atom_site_fract_y
_atom_site_fract_z
_atom_site_U_iso_or_equiv
_atom_site_adp_type
_atom_site_calc_flag
_atom_site_occupancy
S S1 0.0000 0.50272(4) 0.7500 0.0363(2) Uani d 1
O O11 0.11223(11) 0.56597(9) 0.78384(9) 0.0432(3) Uani d 1
O O12 0.02621(14) 0.44247(10) 0.65665(11) 0.0561(4) Uani d 1
N N1 0.26670(13) 0.60819(11) 0.63249(11) 0.0394(4) Uani d 1
H H1 0.2169 0.5843 0.6764 0.047 Uiso calc 1
O O3A 0.40140(15) 0.47087(12) 0.36468(12) 0.0635(4) Uani d 1
N N3 0.36940(14) 0.55646(13) 0.36171(12) 0.0447(4) Uani d 1
O O3B 0.34498(18) 0.60392(13) 0.27720(11) 0.0731(5) Uani d 1
N N2 0.20494(15) 0.48257(12) 0.51249(13) 0.0498(4) Uani d 1
H H2A 0.1563 0.4612 0.5588 0.060 Uiso calc 1
H H2B 0.2083 0.4521 0.4512 0.060 Uiso calc 1
C C3 0.35736(15) 0.60566(12) 0.46684(13) 0.0360(4) Uani d 1
C C2 0.27430(15) 0.56212(13) 0.53545(12) 0.0362(4) Uani d 1
C C6 0.33368(18) 0.68972(14) 0.66330(15) 0.0457(4) Uani d 1
H H6 0.3246 0.7185 0.7309 0.055 Uiso calc 1
C C4 0.42775(16) 0.68808(13) 0.49592(15) 0.0425(4) Uani d 1
C C5 0.41376(18) 0.73077(14) 0.59838(16) 0.0486(5) Uani d 1
H H5 0.4594 0.7870 0.6214 0.058 Uiso calc 1
C C41 0.5217(2) 0.73115(17) 0.42627(19) 0.0648(6) Uani d 1
H H41A 0.5773 0.6804 0.4058 0.097 Uiso calc 1
H H41B 0.5714 0.7808 0.4676 0.097 Uiso calc 1
H H41C 0.4765 0.7598 0.3610 0.097 Uiso calc 1

loop_
_atom_site_aniso_label
_atom_site_aniso_U_11
_atom_site_aniso_U_22
_atom_site_aniso_U_33
_atom_site_aniso_U_12
_atom_site_aniso_U_13
_atom_site_aniso_U_23
S1 0.0422(3) 0.0330(3) 0.0352(3) 0.000 0.0112(2) 0.000
O11 0.0446(7) 0.0493(7) 0.0359(6) -0.0059(6) 0.0060(5) -0.0039(5)
O12 0.0642(9) 0.0474(8) 0.0615(8) -0.0105(7) 0.0270(7) -0.0217(7)
N1 0.0423(8) 0.0440(8) 0.0322(7) -0.0024(6) 0.0055(6) 0.0021(6)
O3A 0.0673(9) 0.0622(10) 0.0602(9) 0.0180(8) 0.0047(7) -0.0150(8)
N3 0.0404(8) 0.0574(10) 0.0374(8) -0.0031(7) 0.0089(6) -0.0015(7)
O3B 0.1030(13) 0.0801(11) 0.0375(7) -0.0059(10) 0.0143(8) 0.0092(7)
N2 0.0563(10) 0.0585(10) 0.0358(8) -0.0212(8) 0.0106(7) -0.0055(7)
C3 0.0354(8) 0.0393(9) 0.0333(7) 0.0016(7) 0.0040(6) 0.0029(7)
C2 0.0370(8) 0.0412(9) 0.0297(7) 0.0008(7) 0.0010(6) 0.0037(7)
C6 0.0545(11) 0.0412(10) 0.0407(9) 0.0020(8) 0.0028(8) -0.0071(8)
C4 0.0419(9) 0.0367(9) 0.0489(10) 0.0005(7) 0.0057(7) 0.0077(8)
C5 0.0541(11) 0.0362(9) 0.0542(10) -0.0045(8) 0.0016(9) -0.0022(8)
C41 0.0644(13) 0.0617(14) 0.0720(14) -0.0183(11) 0.0236(11) 0.0048(12)

loop_
_atom_type_symbol
_atom_type_description
_atom_type_scat_dispersion_real
_atom_type_scat_dispersion_imag
_atom_type_scat_source
C C 0.0033 0.0016 'International Tables Vol C Tables 4.2.6.8 and 6.1.1.4'
H H 0.0000 0.0000 'International Tables Vol C Tables 4.2.6.8 and 6.1.1.4'
N N 0.0061 0.0033 'International Tables Vol C Tables 4.2.6.8 and 6.1.1.4'
O O 0.0106 0.0060 'International Tables Vol C Tables 4.2.6.8 and 6.1.1.4'
S S 0.1246 0.1234 'International Tables Vol C Tables 4.2.6.8 and 6.1.1.4'

loop_
_exptl_crystal_face_index_h
_exptl_crystal_face_index_k
_exptl_crystal_face_index_l
_exptl_crystal_face_perp_dist
1 0 1 0.2218
-4 5 -5 0.1671
-5 -1 5 0.3058
1 -5 1 0.1332
-1 5 0 0.1437
-5 2 -5 0.1674
5 2 -5 0.2137
0 -1 0 0.0939
0 5 1 0.1173
4 5 3 0.2051
-2 -5 -2 0.1547
2 -5 2 0.1611
-1 0 5 0.3796
-5 -2 1 0.1941
-5 1 2 0.1804
-8 16 5 0.1714

loop_
_geom_angle_atom_site_label_1
_geom_angle_atom_site_label_2
_geom_angle_atom_site_label_3
_geom_angle_site_symmetry_1
_geom_angle_site_symmetry_3
_geom_angle
O11 S1 O11 . 2_556 108.85(11)
O12 S1 O11 2_556 2_556 108.84(7)
O12 S1 O11 . . 108.83(7)
O12 S1 O11 2_556 . 109.40(8)
O12 S1 O11 . 2_556 109.40(8)
O12 S1 O12 . 2_556 111.48(12)
C2 N1 H1 . . 118.6
C6 N1 H1 . . 118.6
C6 N1 C2 . . 122.85(15)
O3A N3 O3B . . 124.38(16)
O3A N3 C3 . . 117.84(15)
O3B N3 C3 . . 117.77(16)
H2A N2 H2B . . 120.0
C2 N2 H2A . . 120.0
C2 N2 H2B . . 120.0
C2 C3 N3 . . 116.93(15)
C4 C3 N3 . . 119.91(15)
C4 C3 C2 . . 123.12(15)
N1 C2 C3 . . 115.60(15)
N2 C2 N1 . . 118.45(15)
N2 C2 C3 . . 125.94(15)
N1 C6 H6 . . 119.2
N1 C6 C5 . . 121.58(17)
C5 C6 H6 . . 119.2
C3 C4 C5 . . 117.22(16)
C3 C4 C41 . . 123.26(17)
C5 C4 C41 . . 119.46(17)
C6 C5 C4 . . 119.62(17)
C6 C5 H5 . . 120.2
C4 C5 H5 . . 120.2
C4 C41 H41A . . 109.5
C4 C41 H41B . . 109.5
C4 C41 H41C . . 109.5
H41A C41 H41B . . 109.5
H41A C41 H41C . . 109.5
H41B C41 H41C . . 109.5

loop_
_geom_bond_atom_site_label_1
_geom_bond_atom_site_label_2
_geom_bond_site_symmetry_2
_geom_bond_distance
S1 O11 2_556 1.4820(13)
S1 O11 . 1.4820(13)
S1 O12 2_556 1.4591(13)
S1 O12 . 1.4590(13)
N1 H1 . 0.8600
N1 C2 . 1.352(2)
N1 C6 . 1.346(2)
O3A N3 . 1.214(2)
N3 O3B . 1.218(2)
N3 C3 . 1.468(2)
N2 H2A . 0.8600
N2 H2B . 0.8600
N2 C2 . 1.319(2)
C3 C2 . 1.416(2)
C3 C4 . 1.369(2)
C6 H6 . 0.9300
C6 C5 . 1.350(3)
C4 C5 . 1.404(3)
C4 C41 . 1.504(3)
C5 H5 . 0.9300
C41 H41A . 0.9600
C41 H41B . 0.9600
C41 H41C . 0.9600

loop_
_geom_hbond_atom_site_label_D
_geom_hbond_atom_site_label_H
_geom_hbond_atom_site_label_A
_geom_hbond_site_symmetry_A
_geom_hbond_distance_DH
_geom_hbond_distance_HA
_geom_hbond_distance_DA
_geom_hbond_angle_DHA
N1 H1 O11 . 0.86 1.83 2.675(2) 165.2
N2 H2A O12 . 0.86 1.95 2.790(2) 166.4
N2 H2B O11 6_565 0.86 2.18 2.918(2) 143.6
N2 H2B O3A . 0.86 2.42 2.918(3) 117.1
C5 H5 O12 3 0.93 2.26 3.168(2) 165.7

loop_
_geom_torsion_atom_site_label_1
_geom_torsion_atom_site_label_2
_geom_torsion_atom_site_label_3
_geom_torsion_atom_site_label_4
_geom_torsion
N1 C6 C5 C4 0.2(3)
O3A N3 C3 C2 -55.9(2)
O3A N3 C3 C4 122.15(19)
N3 C3 C2 N1 178.99(14)
N3 C3 C2 N2 -1.4(3)
N3 C3 C4 C5 -178.87(16)
N3 C3 C4 C41 -1.6(3)
O3B N3 C3 C2 123.13(19)
O3B N3 C3 C4 -58.8(2)
C3 C4 C5 C6 0.3(3)
C2 N1 C6 C5 -0.2(3)
C2 C3 C4 C5 -0.9(3)
C2 C3 C4 C41 176.33(18)
C6 N1 C2 N2 179.99(16)
C6 N1 C2 C3 -0.4(2)
C4 C3 C2 N1 1.0(2)
C4 C3 C2 N2 -179.46(16)
C41 C4 C5 C6 -177.07(18)
